data_1544793
loop_
_publ_author_name
'Arulraj, R.'
'Sivakumar, S.'
'Thiruvalluvar, A.'
'Manimekalai, A.'

_publ_section_title
;
 <i>t</i>-3-Benzyl-<i>r</i>-2,<i>c</i>-6-diphenylpiperidin-4-one oxime
;
_journal_coeditor_code SU4109
_journal_issue 12
_journal_name_full IUCrData
_journal_page_first x161982
_journal_paper_doi 10.1107/S2414314616019829
_journal_volume 1
_journal_year 2016
_chemical_formula_iupac 'C24 H24 N2 O'
_chemical_formula_moiety 'C24 H24 N2 O'
_chemical_formula_sum 'C24 H24 N2 O'
_chemical_formula_weight 356.45
_chemical_name_common 't(3)-Benzyl-r(2),c(6)-diphenylpiperidin-4-one oxime'
_chemical_name_systematic
;
3-Benzyl-2,6-diphenylpiperidin-4-one oxime
;
_space_group_crystal_system monoclinic
_space_group_IT_number 14
_space_group_name_Hall '-P 2ybc'
_space_group_name_H-M_alt 'P 1 21/c 1'
_symmetry_space_group_name_Hall '-P 2ybc'
_symmetry_space_group_name_H-M 'P 1 21/c 1'
_atom_sites_solution_hydrogens mixed
_atom_sites_solution_secondary difmap
_audit_creation_method SHELXL-2016/6
_cell_angle_alpha 90
_cell_angle_beta 100.846(2)
_cell_angle_gamma 90
_cell_formula_units_Z 4
_cell_length_a 19.5024(9)
_cell_length_b 8.7503(4)
_cell_length_c 11.6500(6)
_cell_measurement_reflns_used 9891
_cell_measurement_temperature 296(2)
_cell_measurement_theta_max 66.7213
_cell_measurement_theta_min 2.3067
_cell_volume 1952.58(16)
_computing_cell_refinement
;
SAINT (Bruker, 2015)
;
_computing_data_collection
;
APEX3 (Bruker, 2015)
;
_computing_data_reduction
;
SAINT (Bruker, 2015)
;
_computing_molecular_graphics
;
ORTEP-3 for Windows (Farrugia, 2012) and PLATON (Spek, 2009)
;
_computing_publication_material
;
SHELXL2016 (Sheldrick, 2015b), PLATON (Spek, 2009) and
publCIF (Westrip, 2010)
;
_computing_structure_refinement
;
SHELXL2016 (Sheldrick, 2015b)
;
_computing_structure_solution
;
SHELXT2014 (Sheldrick, 2015a)
;
_diffrn_ambient_temperature 296(2)
_diffrn_detector_area_resol_mean 8.3333
_diffrn_measured_fraction_theta_full 0.992
_diffrn_measured_fraction_theta_max 0.992
_diffrn_measurement_device_type 'Bruker Kappa APEX3 CCD area detector'
_diffrn_measurement_method '\f and \w scans'
_diffrn_radiation_monochromator 'Multilayer Mirror'
_diffrn_radiation_type CuK\a
_diffrn_radiation_wavelength 1.54178
_diffrn_reflns_av_R_equivalents 0.0552
_diffrn_reflns_limit_h_max 23
_diffrn_reflns_limit_h_min -23
_diffrn_reflns_limit_k_max 10
_diffrn_reflns_limit_k_min -10
_diffrn_reflns_limit_l_max 13
_diffrn_reflns_limit_l_min -12
_diffrn_reflns_number 29419
_diffrn_reflns_theta_full 66.931
_diffrn_reflns_theta_max 66.930
_diffrn_reflns_theta_min 2.307
_exptl_absorpt_coefficient_mu 0.578
_exptl_absorpt_correction_T_max 0.98
_exptl_absorpt_correction_T_min 0.75
_exptl_absorpt_correction_type multi-scan
_exptl_absorpt_process_details
;
(SADABS; Bruker, 2015)
;
_exptl_crystal_colour colourless
_exptl_crystal_density_diffrn 1.213
_exptl_crystal_description plate
_exptl_crystal_F_000 760
_exptl_crystal_size_max 0.220
_exptl_crystal_size_mid 0.100
_exptl_crystal_size_min 0.040
_refine_diff_density_max 0.158
_refine_diff_density_min -0.218
_refine_ls_extinction_method none
_refine_ls_goodness_of_fit_ref 1.039
_refine_ls_hydrogen_treatment mixed
_refine_ls_matrix_type full
_refine_ls_number_parameters 252
_refine_ls_number_reflns 3448
_refine_ls_number_restraints 0
_refine_ls_restrained_S_all 1.039
_refine_ls_R_factor_all 0.0503
_refine_ls_R_factor_gt 0.0439
_refine_ls_shift/su_max 0.000
_refine_ls_shift/su_mean 0.000
_refine_ls_structure_factor_coef Fsqd
_refine_ls_weighting_details 'w=1/[\s^2^(Fo^2^)+(0.0692P)^2^+0.3710P] where P=(Fo^2^+2Fc^2^)/3'
_refine_ls_weighting_scheme calc
_refine_ls_wR_factor_gt 0.1156
_refine_ls_wR_factor_ref 0.1237
_reflns_number_gt 2981
_reflns_number_total 3448
_reflns_threshold_expression 'I > 2\s(I)'
_cod_data_source_file su4109sup1.cif
_cod_data_source_block I
_cod_database_code 1544793
_shelx_space_group_comment
;
The symmetry employed for this shelxl refinement is uniquely defined
by the following loop, which should always be used as a source of
symmetry information in preference to the above space-group names.
They are only intended as comments.
;
_shelx_estimated_absorpt_t_min 0.883
_shelx_estimated_absorpt_t_max 0.977

loop_
_space_group_symop_operation_xyz
'x, y, z'
'-x, y+1/2, -z+1/2'
'-x, -y, -z'
'x, -y-1/2, z-1/2'

loop_
_atom_site_type_symbol
_atom_site_label
_atom_site_fract_x
_atom_site_fract_y
_atom_site_fract_z
_atom_site_U_iso_or_equiv
_atom_site_adp_type
_atom_site_calc_flag
_atom_site_occupancy
C C1 0.71287(6) 0.48150(14) 0.53698(11) 0.0344(3) Uani d 1
H H1 0.696340 0.448499 0.607433 0.041 Uiso calc 1
C C2 0.75685(6) 0.62853(14) 0.56741(11) 0.0351(3) Uani d 1
H H2 0.774300 0.660421 0.497550 0.042 Uiso calc 1
C C3 0.70827(6) 0.75152(14) 0.59598(11) 0.0355(3) Uani d 1
C C4 0.64540(7) 0.77889(15) 0.50245(12) 0.0395(3) Uani d 1
H H4A 0.659495 0.809454 0.430283 0.047 Uiso calc 1
H H4B 0.616634 0.859130 0.525988 0.047 Uiso calc 1
C C5 0.60474(6) 0.62797(15) 0.48523(11) 0.0364(3) Uani d 1
H H5 0.596166 0.595063 0.561691 0.044 Uiso calc 1
C C6 0.75469(6) 0.35187(14) 0.49844(11) 0.0362(3) Uani d 1
C C7 0.76226(7) 0.21623(16) 0.56053(13) 0.0454(3) Uani d 1
H H7 0.739392 0.203561 0.623105 0.054 Uiso calc 1
C C8 0.80339(9) 0.09896(17) 0.53092(16) 0.0569(4) Uani d 1
H H8 0.808004 0.008403 0.573471 0.068 Uiso calc 1
C C9 0.83739(9) 0.11667(19) 0.43848(16) 0.0585(4) Uani d 1
H H9 0.865520 0.038605 0.419148 0.070 Uiso calc 1
C C10 0.82978(9) 0.2496(2) 0.37481(14) 0.0564(4) Uani d 1
H H10 0.852402 0.260936 0.311817 0.068 Uiso calc 1
C C11 0.78851(8) 0.36688(17) 0.40403(13) 0.0467(3) Uani d 1
H H11 0.783376 0.456359 0.360170 0.056 Uiso calc 1
C C12 0.81996(7) 0.59761(15) 0.66502(13) 0.0424(3) Uani d 1
H H12A 0.804277 0.595180 0.739226 0.051 Uiso calc 1
H H12B 0.838663 0.497506 0.652662 0.051 Uiso calc 1
C C13 0.87751(7) 0.71372(15) 0.67239(12) 0.0398(3) Uani d 1
C C14 0.91929(8) 0.7167(2) 0.58864(14) 0.0532(4) Uani d 1
H H14 0.911404 0.646502 0.527649 0.064 Uiso calc 1
C C15 0.97260(9) 0.8224(3) 0.59409(18) 0.0722(5) Uani d 1
H H15 0.999760 0.823739 0.536488 0.087 Uiso calc 1
C C16 0.98532(10) 0.9249(2) 0.6844(2) 0.0799(6) Uani d 1
H H16 1.020921 0.996431 0.688086 0.096 Uiso calc 1
C C17 0.94536(10) 0.9215(2) 0.7691(2) 0.0768(6) Uani d 1
H H17 0.954393 0.989848 0.831266 0.092 Uiso calc 1
C C18 0.89179(8) 0.81725(19) 0.76293(15) 0.0568(4) Uani d 1
H H18 0.864818 0.816768 0.820813 0.068 Uiso calc 1
C C19 0.53459(6) 0.64409(15) 0.40399(12) 0.0378(3) Uani d 1
C C20 0.48520(7) 0.73866(17) 0.43985(15) 0.0487(4) Uani d 1
H H20 0.496318 0.789015 0.511231 0.058 Uiso calc 1
C C21 0.41999(8) 0.75889(19) 0.37115(17) 0.0587(4) Uani d 1
H H21 0.388035 0.824205 0.395815 0.070 Uiso calc 1
C C22 0.40208(8) 0.6831(2) 0.26665(16) 0.0588(5) Uani d 1
H H22 0.358067 0.696256 0.220566 0.071 Uiso calc 1
C C23 0.45010(8) 0.5872(2) 0.23073(15) 0.0592(4) Uani d 1
H H23 0.438208 0.534715 0.160376 0.071 Uiso calc 1
C C24 0.51617(7) 0.56853(18) 0.29906(13) 0.0488(4) Uani d 1
H H24 0.548246 0.504319 0.273591 0.059 Uiso calc 1
N N1 0.65090(5) 0.51402(12) 0.44530(9) 0.0347(3) Uani d 1
N N2 0.71857(6) 0.80763(13) 0.69892(10) 0.0409(3) Uani d 1
O O1 0.66591(5) 0.91461(13) 0.71101(10) 0.0533(3) Uani d 1
H H1N 0.6278(8) 0.4224(18) 0.4301(13) 0.045(4) Uiso d 1
H H1O 0.6709(10) 0.935(2) 0.7877(19) 0.068(6) Uiso d 1

loop_
_atom_site_aniso_label
_atom_site_aniso_U_11
_atom_site_aniso_U_22
_atom_site_aniso_U_33
_atom_site_aniso_U_12
_atom_site_aniso_U_13
_atom_site_aniso_U_23
C1 0.0352(6) 0.0339(6) 0.0355(7) 0.0025(5) 0.0100(5) 0.0046(5)
C2 0.0354(6) 0.0349(7) 0.0352(7) 0.0010(5) 0.0072(5) 0.0033(5)
C3 0.0363(7) 0.0318(6) 0.0384(7) -0.0014(5) 0.0071(5) 0.0017(5)
C4 0.0426(7) 0.0343(7) 0.0399(7) 0.0059(5) 0.0037(6) -0.0002(5)
C5 0.0362(7) 0.0381(7) 0.0361(7) 0.0048(5) 0.0094(5) 0.0017(5)
C6 0.0331(6) 0.0345(7) 0.0401(7) 0.0018(5) 0.0047(5) -0.0006(5)
C7 0.0432(7) 0.0397(7) 0.0539(9) 0.0009(6) 0.0107(6) 0.0066(6)
C8 0.0567(9) 0.0356(8) 0.0759(11) 0.0088(7) 0.0059(8) 0.0047(7)
C9 0.0549(9) 0.0518(9) 0.0664(11) 0.0185(7) 0.0051(8) -0.0131(8)
C10 0.0565(9) 0.0677(10) 0.0477(9) 0.0158(8) 0.0163(7) -0.0063(7)
C11 0.0500(8) 0.0472(8) 0.0446(8) 0.0101(6) 0.0135(6) 0.0042(6)
C12 0.0406(7) 0.0395(7) 0.0448(8) 0.0042(6) 0.0024(6) 0.0049(6)
C13 0.0341(6) 0.0404(7) 0.0420(7) 0.0057(5) -0.0005(5) 0.0027(6)
C14 0.0448(8) 0.0654(10) 0.0484(9) 0.0013(7) 0.0058(6) -0.0032(7)
C15 0.0468(9) 0.0985(15) 0.0727(12) -0.0091(9) 0.0145(8) 0.0130(11)
C16 0.0558(11) 0.0794(14) 0.0983(16) -0.0246(10) -0.0016(10) 0.0029(11)
C17 0.0664(11) 0.0716(13) 0.0866(14) -0.0156(9) -0.0009(10) -0.0255(10)
C18 0.0509(9) 0.0639(10) 0.0542(9) -0.0015(7) 0.0063(7) -0.0130(8)
C19 0.0339(6) 0.0382(7) 0.0426(7) 0.0004(5) 0.0103(5) 0.0046(5)
C20 0.0393(7) 0.0477(8) 0.0606(9) 0.0049(6) 0.0131(7) -0.0003(7)
C21 0.0361(8) 0.0526(9) 0.0886(13) 0.0075(7) 0.0153(8) 0.0151(8)
C22 0.0329(7) 0.0702(11) 0.0708(11) -0.0039(7) 0.0033(7) 0.0277(9)
C23 0.0457(8) 0.0794(12) 0.0497(9) -0.0137(8) 0.0020(7) 0.0041(8)
C24 0.0376(7) 0.0600(9) 0.0489(9) -0.0021(6) 0.0083(6) -0.0036(7)
N1 0.0317(5) 0.0329(6) 0.0400(6) 0.0009(4) 0.0080(4) -0.0011(4)
N2 0.0379(6) 0.0413(6) 0.0437(7) 0.0039(5) 0.0081(5) -0.0019(5)
O1 0.0510(6) 0.0622(7) 0.0456(6) 0.0185(5) 0.0067(5) -0.0107(5)

loop_
_atom_type_symbol
_atom_type_description
_atom_type_scat_dispersion_real
_atom_type_scat_dispersion_imag
_atom_type_scat_source
C C 0.0181 0.0091 'International Tables Vol C Tables 4.2.6.8 and 6.1.1.4'
H H 0.0000 0.0000 'International Tables Vol C Tables 4.2.6.8 and 6.1.1.4'
N N 0.0311 0.0180 'International Tables Vol C Tables 4.2.6.8 and 6.1.1.4'
O O 0.0492 0.0322 'International Tables Vol C Tables 4.2.6.8 and 6.1.1.4'

loop_
_geom_angle_atom_site_label_1
_geom_angle_atom_site_label_2
_geom_angle_atom_site_label_3
_geom_angle
N1 C1 C6 110.00(10)
N1 C1 C2 110.28(10)
C6 C1 C2 112.58(10)
N1 C1 H1 107.9
C6 C1 H1 107.9
C2 C1 H1 107.9
C3 C2 C12 114.26(11)
C3 C2 C1 107.37(10)
C12 C2 C1 110.81(10)
C3 C2 H2 108.1
C12 C2 H2 108.1
C1 C2 H2 108.1
N2 C3 C4 125.76(12)
N2 C3 C2 119.10(11)
C4 C3 C2 114.50(11)
C3 C4 C5 106.84(10)
C3 C4 H4A 110.4
C5 C4 H4A 110.4
C3 C4 H4B 110.4
C5 C4 H4B 110.4
H4A C4 H4B 108.6
N1 C5 C19 113.47(11)
N1 C5 C4 106.96(10)
C19 C5 C4 112.64(10)
N1 C5 H5 107.8
C19 C5 H5 107.8
C4 C5 H5 107.8
C7 C6 C11 118.34(12)
C7 C6 C1 119.88(12)
C11 C6 C1 121.73(12)
C6 C7 C8 121.00(14)
C6 C7 H7 119.5
C8 C7 H7 119.5
C9 C8 C7 119.90(14)
C9 C8 H8 120.1
C7 C8 H8 120.1
C10 C9 C8 119.98(14)
C10 C9 H9 120.0
C8 C9 H9 120.0
C9 C10 C11 120.24(15)
C9 C10 H10 119.9
C11 C10 H10 119.9
C10 C11 C6 120.53(14)
C10 C11 H11 119.7
C6 C11 H11 119.7
C13 C12 C2 114.15(11)
C13 C12 H12A 108.7
C2 C12 H12A 108.7
C13 C12 H12B 108.7
C2 C12 H12B 108.7
H12A C12 H12B 107.6
C18 C13 C14 117.77(14)
C18 C13 C12 121.91(13)
C14 C13 C12 120.30(13)
C15 C14 C13 121.14(16)
C15 C14 H14 119.4
C13 C14 H14 119.4
C16 C15 C14 119.93(18)
C16 C15 H15 120.0
C14 C15 H15 120.0
C17 C16 C15 119.65(18)
C17 C16 H16 120.2
C15 C16 H16 120.2
C16 C17 C18 120.36(18)
C16 C17 H17 119.8
C18 C17 H17 119.8
C17 C18 C13 121.13(16)
C17 C18 H18 119.4
C13 C18 H18 119.4
C24 C19 C20 118.17(13)
C24 C19 C5 124.30(12)
C20 C19 C5 117.50(12)
C21 C20 C19 121.07(15)
C21 C20 H20 119.5
C19 C20 H20 119.5
C22 C21 C20 120.34(15)
C22 C21 H21 119.8
C20 C21 H21 119.8
C21 C22 C23 119.27(14)
C21 C22 H22 120.4
C23 C22 H22 120.4
C22 C23 C24 120.42(16)
C22 C23 H23 119.8
C24 C23 H23 119.8
C19 C24 C23 120.71(15)
C19 C24 H24 119.6
C23 C24 H24 119.6
C5 N1 C1 111.44(10)
C5 N1 H1N 110.1(9)
C1 N1 H1N 106.0(10)
C3 N2 O1 111.03(11)
N2 O1 H1O 106.4(12)

loop_
_geom_bond_atom_site_label_1
_geom_bond_atom_site_label_2
_geom_bond_distance
C1 N1 1.4820(16)
C1 C6 1.5138(17)
C1 C2 1.5499(17)
C1 H1 0.9800
C2 C3 1.5116(17)
C2 C12 1.5344(18)
C2 H2 0.9800
C3 N2 1.2764(17)
C3 C4 1.4984(18)
C4 C5 1.5340(18)
C4 H4A 0.9700
C4 H4B 0.9700
C5 N1 1.4760(16)
C5 C19 1.5165(18)
C5 H5 0.9800
C6 C7 1.3833(19)
C6 C11 1.3910(19)
C7 C8 1.385(2)
C7 H7 0.9300
C8 C9 1.375(3)
C8 H8 0.9300
C9 C10 1.372(2)
C9 H9 0.9300
C10 C11 1.386(2)
C10 H10 0.9300
C11 H11 0.9300
C12 C13 1.5044(19)
C12 H12A 0.9700
C12 H12B 0.9700
C13 C18 1.379(2)
C13 C14 1.384(2)
C14 C15 1.384(2)
C14 H14 0.9300
C15 C16 1.369(3)
C15 H15 0.9300
C16 C17 1.369(3)
C16 H16 0.9300
C17 C18 1.378(3)
C17 H17 0.9300
C18 H18 0.9300
C19 C24 1.377(2)
C19 C20 1.3924(19)
C20 C21 1.381(2)
C20 H20 0.9300
C21 C22 1.373(3)
C21 H21 0.9300
C22 C23 1.380(3)
C22 H22 0.9300
C23 C24 1.391(2)
C23 H23 0.9300
C24 H24 0.9300
N1 H1N 0.920(16)
N2 O1 1.4161(14)
O1 H1O 0.90(2)

loop_
_geom_hbond_atom_site_label_D
_geom_hbond_atom_site_label_H
_geom_hbond_atom_site_label_A
_geom_hbond_site_symmetry_A
_geom_hbond_distance_DH
_geom_hbond_distance_HA
_geom_hbond_distance_DA
_geom_hbond_angle_DHA
O1 H1O N1 4_576 0.90(2) 2.00(2) 2.8682(16) 163(2)
C5 H5 Cg4 3_666 0.98 2.95 3.7424(14) 139
C8 H8 Cg3 1_545 0.93 2.99 3.6890(18) 133

loop_
_geom_torsion_atom_site_label_1
_geom_torsion_atom_site_label_2
_geom_torsion_atom_site_label_3
_geom_torsion_atom_site_label_4
_geom_torsion
N1 C1 C2 C3 52.80(13)
C6 C1 C2 C3 176.06(10)
N1 C1 C2 C12 178.22(10)
C6 C1 C2 C12 -58.53(14)
C12 C2 C3 N2 -6.87(17)
C1 C2 C3 N2 116.46(13)
C12 C2 C3 C4 -178.23(11)
C1 C2 C3 C4 -54.90(14)
N2 C3 C4 C5 -110.41(14)
C2 C3 C4 C5 60.28(14)
C3 C4 C5 N1 -62.16(13)
C3 C4 C5 C19 172.50(10)
N1 C1 C6 C7 -116.50(13)
C2 C1 C6 C7 120.09(13)
N1 C1 C6 C11 66.07(15)
C2 C1 C6 C11 -57.35(16)
C11 C6 C7 C8 1.1(2)
C1 C6 C7 C8 -176.45(13)
C6 C7 C8 C9 0.0(2)
C7 C8 C9 C10 -0.9(3)
C8 C9 C10 C11 0.7(3)
C9 C10 C11 C6 0.4(2)
C7 C6 C11 C10 -1.3(2)
C1 C6 C11 C10 176.22(13)
C3 C2 C12 C13 -78.23(14)
C1 C2 C12 C13 160.32(11)
C2 C12 C13 C18 109.09(16)
C2 C12 C13 C14 -72.61(16)
C18 C13 C14 C15 -1.5(2)
C12 C13 C14 C15 -179.83(14)
C13 C14 C15 C16 0.9(3)
C14 C15 C16 C17 0.4(3)
C15 C16 C17 C18 -1.1(3)
C16 C17 C18 C13 0.5(3)
C14 C13 C18 C17 0.7(2)
C12 C13 C18 C17 179.09(16)
N1 C5 C19 C24 -3.99(18)
C4 C5 C19 C24 117.73(14)
N1 C5 C19 C20 174.28(12)
C4 C5 C19 C20 -64.00(15)
C24 C19 C20 C21 -1.3(2)
C5 C19 C20 C21 -179.72(13)
C19 C20 C21 C22 1.4(2)
C20 C21 C22 C23 -0.4(2)
C21 C22 C23 C24 -0.6(2)
C20 C19 C24 C23 0.4(2)
C5 C19 C24 C23 178.62(13)
C22 C23 C24 C19 0.6(2)
C19 C5 N1 C1 -169.51(10)
C4 C5 N1 C1 65.66(13)
C6 C1 N1 C5 173.66(10)
C2 C1 N1 C5 -61.59(13)
C4 C3 N2 O1 -6.48(18)
C2 C3 N2 O1 -176.78(10)

_cod_database_fobs_code 1544793
